data_1570585
loop_
_publ_author_name
'Formen, Jeffrey S. S. K.'
'Hassan, Diandra S.'
'Wolf, Christian'

_publ_section_title
;
 Chemometric sensing of stereoisomeric compound mixtures with a
 redox-responsive optical probe.
;
_journal_issue 4
_journal_name_full 'Chemical science'
_journal_page_first 1498
_journal_page_last 1504
_journal_paper_doi 10.1039/d3sc05706b
_journal_volume 15
_journal_year 2024
_chemical_absolute_configuration ad
_chemical_formula_moiety 'C24 H18 Cl N O3, C2 H3 N'
_chemical_formula_sum 'C26 H21 Cl N2 O3'
_chemical_formula_weight 444.90
_space_group_crystal_system orthorhombic
_space_group_IT_number 19
_space_group_name_Hall 'P 2ac 2ab'
_space_group_name_H-M_alt 'P 21 21 21'
_atom_sites_solution_hydrogens mixed
_atom_sites_solution_primary intrinsic
_audit_creation_method SHELXL-2018/3
_audit_update_record
;
2022-03-01 deposited with the CCDC.	2023-12-21 downloaded from the CCDC.
;
_cell_angle_alpha 90
_cell_angle_beta 90
_cell_angle_gamma 90
_cell_formula_units_Z 4
_cell_length_a 5.8943(5)
_cell_length_b 13.4561(11)
_cell_length_c 27.524(2)
_cell_measurement_reflns_used 9441
_cell_measurement_temperature 100(2)
_cell_measurement_theta_max 26.36
_cell_measurement_theta_min 2.69
_cell_volume 2183.0(3)
_computing_cell_refinement 'SAINT V8.37A (Bruker, 2005)'
_computing_data_collection 'APEX3 V2016.5-0 (Bruker, 2016)'
_computing_data_reduction
; 
SAINT V8.37A, XPREP v2014/2, SADABS V2016/2 (Bruker, 2016) 
;
_computing_molecular_graphics 'SHELXLE v932 (Hubschle, 2011)'
_computing_publication_material 'XCIF V2014-2 (Bruker, 2014)'
_computing_structure_refinement 'SHELX-2018-3 (Sheldrick, 2015)'
_computing_structure_solution 'SHELX-2014-5 (Sheldrick, 2015)'
_diffrn_ambient_temperature 100(2)
_diffrn_measured_fraction_theta_full 0.999
_diffrn_measured_fraction_theta_max 0.996
_diffrn_measurement_device_type 'Bruker D8 Quest/Photon 100'
_diffrn_measurement_method 'profile data from \f and \w scans'
_diffrn_radiation_monochromator 'multilayer mirrors'
_diffrn_radiation_source 'microfocus sealed tube'
_diffrn_radiation_type MoK\a
_diffrn_radiation_wavelength 0.71073
_diffrn_reflns_av_R_equivalents 0.1071
_diffrn_reflns_av_unetI/netI 0.0230
_diffrn_reflns_Laue_measured_fraction_full 0.999
_diffrn_reflns_Laue_measured_fraction_max 0.996
_diffrn_reflns_limit_h_max 7
_diffrn_reflns_limit_h_min -7
_diffrn_reflns_limit_k_max 16
_diffrn_reflns_limit_k_min -16
_diffrn_reflns_limit_l_max 34
_diffrn_reflns_limit_l_min -34
_diffrn_reflns_number 133401
_diffrn_reflns_point_group_measured_fraction_full 0.999
_diffrn_reflns_point_group_measured_fraction_max 0.995
_diffrn_reflns_theta_full 25.242
_diffrn_reflns_theta_max 26.437
_diffrn_reflns_theta_min 2.117
_exptl_absorpt_coefficient_mu 0.206
_exptl_absorpt_correction_T_max 0.99249
_exptl_absorpt_correction_T_min 0.93581
_exptl_absorpt_correction_type multi-scan
_exptl_absorpt_process_details 'SADABS V2016/2 (Bruker, 2016)'
_exptl_crystal_colour red
_exptl_crystal_density_diffrn 1.354
_exptl_crystal_density_method 'not measured'
_exptl_crystal_description column
_exptl_crystal_F_000 928
_exptl_crystal_size_max 0.426
_exptl_crystal_size_mid 0.088
_exptl_crystal_size_min 0.066
_refine_diff_density_max 0.195
_refine_diff_density_min -0.196
_refine_diff_density_rms 0.041
_refine_ls_abs_structure_details
;
 Flack x determined using 1681 quotients [(I+)-(I-)]/[(I+)+(I-)]
 (Parsons, Flack and Wagner, Acta Cryst. B69 (2013) 249-259).
;
_refine_ls_abs_structure_Flack 0.00(2)
_refine_ls_extinction_method none
_refine_ls_goodness_of_fit_ref 1.057
_refine_ls_hydrogen_treatment mixed
_refine_ls_matrix_type full
_refine_ls_number_parameters 296
_refine_ls_number_reflns 4489
_refine_ls_number_restraints 0
_refine_ls_restrained_S_all 1.057
_refine_ls_R_factor_all 0.0308
_refine_ls_R_factor_gt 0.0262
_refine_ls_shift/su_max 0.001
_refine_ls_shift/su_mean 0.000
_refine_ls_structure_factor_coef Fsqd
_refine_ls_weighting_details 'w=1/[\s^2^(Fo^2^)+(0.0282P)^2^+0.5917P] where P=(Fo^2^+2Fc^2^)/3'
_refine_ls_weighting_scheme calc
_refine_ls_wR_factor_gt 0.0597
_refine_ls_wR_factor_ref 0.0617
_reflns_Friedel_coverage 0.722
_reflns_Friedel_fraction_full 1.000
_reflns_Friedel_fraction_max 0.995
_reflns_number_gt 4167
_reflns_number_total 4489
_reflns_threshold_expression 'I > 2\s(I)'
_cod_data_source_file d3sc05706b2.cif
_cod_data_source_block B22037_a
_cod_depositor_comments 'Adding full bibliography for 1570585.cif.'
_cod_database_code 1570585
_shelx_shelxl_version_number 2018/3
_shelx_space_group_comment
;
The symmetry employed for this shelxl refinement is uniquely defined
by the following loop, which should always be used as a source of
symmetry information in preference to the above space-group names.
They are only intended as comments.
;
_shelx_estimated_absorpt_t_min 0.917
_shelx_estimated_absorpt_t_max 0.987

loop_
_space_group_symop_operation_xyz
'x, y, z'
'-x+1/2, -y, z+1/2'
'-x, y+1/2, -z+1/2'
'x+1/2, -y+1/2, -z'

loop_
_atom_site_label
_atom_site_type_symbol
_atom_site_fract_x
_atom_site_fract_y
_atom_site_fract_z
_atom_site_U_iso_or_equiv
_atom_site_adp_type
_atom_site_occupancy
_atom_site_site_symmetry_order
_atom_site_calc_flag
_atom_site_refinement_flags_posn
_atom_site_refinement_flags_adp
_atom_site_refinement_flags_occupancy
_atom_site_disorder_assembly
_atom_site_disorder_group
Cl1 Cl 0.95159(8) 0.38248(3) 0.74703(2) 0.01576(11) Uani 1 1 d . . . . .
O1 O 0.6845(2) 0.19867(10) 0.74745(5) 0.0164(3) Uani 1 1 d . . . . .
O2 O 0.3946(2) 0.45627(10) 0.61240(5) 0.0202(3) Uani 1 1 d . . . . .
O3 O 1.0452(2) 0.66303(10) 0.67355(5) 0.0165(3) Uani 1 1 d . . . . .
H3 H 1.102(4) 0.6840(18) 0.6985(9) 0.025 Uiso 1 1 d . U . . .
N1 N 0.7589(3) 0.51148(12) 0.67032(6) 0.0151(4) Uani 1 1 d . . . . .
H1 H 0.884(4) 0.5195(18) 0.6853(9) 0.023 Uiso 1 1 d . U . . .
N2 N 0.5861(4) 0.21798(15) 0.54718(7) 0.0308(5) Uani 1 1 d . . . . .
C1 C 0.7206(3) 0.35556(14) 0.71023(7) 0.0123(4) Uani 1 1 d . . . . .
C2 C 0.6157(3) 0.25992(14) 0.71716(6) 0.0118(4) Uani 1 1 d . . . . .
C3 C 0.4107(3) 0.23687(14) 0.68781(6) 0.0124(4) Uani 1 1 d . . . . .
C4 C 0.2951(3) 0.14779(14) 0.69514(7) 0.0148(4) Uani 1 1 d . . . . .
H4 H 0.351510 0.100513 0.717750 0.018 Uiso 1 1 calc R U . . .
C5 C 0.0972(4) 0.12802(15) 0.66940(7) 0.0172(4) Uani 1 1 d . . . . .
H5 H 0.016416 0.068021 0.675050 0.021 Uiso 1 1 calc R U . . .
C6 C 0.0171(3) 0.19615(14) 0.63531(7) 0.0160(4) Uani 1 1 d . . . . .
H6 H -0.117706 0.182295 0.617634 0.019 Uiso 1 1 calc R U . . .
C7 C 0.1336(3) 0.28405(15) 0.62713(7) 0.0155(4) Uani 1 1 d . . . . .
H7 H 0.079917 0.329940 0.603556 0.019 Uiso 1 1 calc R U . . .
C8 C 0.3294(3) 0.30502(14) 0.65351(7) 0.0120(4) Uani 1 1 d . . . . .
C9 C 0.4498(3) 0.39988(14) 0.64493(6) 0.0132(4) Uani 1 1 d . . . . .
C10 C 0.6495(3) 0.42503(14) 0.67680(7) 0.0122(4) Uani 1 1 d . . . . .
C11 C 0.6868(3) 0.60329(13) 0.64528(6) 0.0126(4) Uani 1 1 d . . . . .
H11 H 0.519453 0.611606 0.649692 0.015 Uiso 1 1 calc R U . . .
C12 C 0.8104(3) 0.68803(14) 0.67301(7) 0.0136(4) Uani 1 1 d . . . . .
H12 H 0.754112 0.688736 0.707286 0.016 Uiso 1 1 calc R U . . .
C13 C 0.7634(3) 0.78899(14) 0.65056(6) 0.0123(4) Uani 1 1 d . . . . .
C14 C 0.9192(4) 0.83576(15) 0.62061(7) 0.0154(4) Uani 1 1 d . . . . .
H14 H 1.060714 0.804796 0.613954 0.019 Uiso 1 1 calc R U . . .
C15 C 0.8694(4) 0.92816(15) 0.60019(7) 0.0191(4) Uani 1 1 d . . . . .
H15 H 0.977766 0.959984 0.579924 0.023 Uiso 1 1 calc R U . . .
C16 C 0.6637(4) 0.97363(15) 0.60922(7) 0.0189(4) Uani 1 1 d . . . . .
H16 H 0.630164 1.036496 0.595243 0.023 Uiso 1 1 calc R U . . .
C17 C 0.5059(3) 0.92661(14) 0.63896(7) 0.0187(4) Uani 1 1 d . . . . .
H17 H 0.363717 0.957300 0.645194 0.022 Uiso 1 1 calc R U . . .
C18 C 0.5556(4) 0.83488(14) 0.65957(7) 0.0153(4) Uani 1 1 d . . . . .
H18 H 0.447319 0.803262 0.679929 0.018 Uiso 1 1 calc R U . . .
C19 C 0.7400(3) 0.60466(14) 0.59112(7) 0.0127(4) Uani 1 1 d . . . . .
C20 C 0.5858(4) 0.64830(14) 0.55962(7) 0.0149(4) Uani 1 1 d . . . . .
H20 H 0.445852 0.672884 0.571810 0.018 Uiso 1 1 calc R U . . .
C21 C 0.6345(4) 0.65639(15) 0.51025(7) 0.0179(4) Uani 1 1 d . . . . .
H21 H 0.528053 0.686355 0.488877 0.021 Uiso 1 1 calc R U . . .
C22 C 0.8391(4) 0.62055(15) 0.49235(7) 0.0191(4) Uani 1 1 d . . . . .
H22 H 0.873177 0.626222 0.458727 0.023 Uiso 1 1 calc R U . . .
C23 C 0.9928(3) 0.57665(15) 0.52356(7) 0.0196(5) Uani 1 1 d . . . . .
H23 H 1.132245 0.551802 0.511259 0.023 Uiso 1 1 calc R U . . .
C24 C 0.9446(4) 0.56855(14) 0.57302(7) 0.0166(4) Uani 1 1 d . . . . .
H24 H 1.051170 0.538436 0.594316 0.020 Uiso 1 1 calc R U . . .
C25 C 0.5785(4) 0.29198(16) 0.52708(7) 0.0216(4) Uani 1 1 d . . . . .
C26 C 0.5680(4) 0.38687(15) 0.50134(8) 0.0257(5) Uani 1 1 d . . . . .
H26A H 0.689597 0.389700 0.477086 0.039 Uiso 1 1 calc R U . . .
H26B H 0.586728 0.441433 0.524581 0.039 Uiso 1 1 calc R U . . .
H26C H 0.420787 0.393113 0.485086 0.039 Uiso 1 1 calc R U . . .

loop_
_atom_site_aniso_label
_atom_site_aniso_U_11
_atom_site_aniso_U_22
_atom_site_aniso_U_33
_atom_site_aniso_U_23
_atom_site_aniso_U_13
_atom_site_aniso_U_12
Cl1 0.0159(2) 0.0165(2) 0.0149(2) 0.00132(18) -0.00613(19) -0.00039(19)
O1 0.0207(7) 0.0144(6) 0.0140(6) 0.0028(6) -0.0039(6) 0.0016(6)
O2 0.0175(8) 0.0185(7) 0.0245(7) 0.0081(6) -0.0090(6) -0.0025(6)
O3 0.0147(7) 0.0175(7) 0.0172(7) -0.0039(6) -0.0075(6) 0.0005(6)
N1 0.0127(8) 0.0142(8) 0.0183(8) 0.0037(7) -0.0072(7) -0.0010(7)
N2 0.0299(12) 0.0282(10) 0.0343(11) 0.0087(9) 0.0020(9) 0.0055(9)
C1 0.0118(9) 0.0157(10) 0.0096(8) -0.0019(7) -0.0021(7) 0.0012(8)
C2 0.0142(10) 0.0122(9) 0.0090(8) -0.0013(7) 0.0014(7) 0.0036(8)
C3 0.0140(10) 0.0130(8) 0.0103(8) -0.0022(7) 0.0013(7) 0.0029(8)
C4 0.0200(11) 0.0129(9) 0.0116(9) -0.0011(7) 0.0016(8) 0.0016(8)
C5 0.0205(11) 0.0147(9) 0.0164(9) -0.0026(7) 0.0017(8) -0.0040(8)
C6 0.0139(10) 0.0189(9) 0.0154(9) -0.0044(7) -0.0013(7) -0.0015(8)
C7 0.0147(10) 0.0168(10) 0.0149(9) -0.0006(8) -0.0011(8) 0.0035(8)
C8 0.0110(9) 0.0130(9) 0.0121(8) -0.0015(7) 0.0017(7) 0.0019(8)
C9 0.0101(8) 0.0156(9) 0.0138(8) 0.0011(7) -0.0006(8) 0.0029(8)
C10 0.0123(9) 0.0121(9) 0.0122(9) -0.0008(7) 0.0000(7) 0.0009(8)
C11 0.0127(9) 0.0111(9) 0.0140(9) 0.0019(7) -0.0018(7) 0.0010(8)
C12 0.0142(9) 0.0142(9) 0.0123(9) -0.0006(7) -0.0003(8) -0.0009(8)
C13 0.0169(10) 0.0109(9) 0.0092(8) -0.0028(7) -0.0041(7) -0.0016(8)
C14 0.0154(10) 0.0172(9) 0.0137(9) -0.0024(7) -0.0007(8) -0.0016(9)
C15 0.0244(11) 0.0171(10) 0.0158(9) 0.0012(8) -0.0011(8) -0.0077(9)
C16 0.0257(12) 0.0121(9) 0.0187(10) 0.0005(8) -0.0077(9) -0.0025(9)
C17 0.0171(11) 0.0152(9) 0.0237(10) -0.0052(8) -0.0039(8) 0.0026(8)
C18 0.0149(9) 0.0155(9) 0.0154(9) -0.0011(7) 0.0010(8) -0.0020(9)
C19 0.0134(9) 0.0101(9) 0.0145(9) -0.0017(7) -0.0028(7) -0.0021(8)
C20 0.0149(10) 0.0123(9) 0.0176(9) -0.0026(7) -0.0013(8) 0.0010(8)
C21 0.0259(11) 0.0120(9) 0.0158(9) 0.0000(8) -0.0047(8) 0.0015(9)
C22 0.0273(11) 0.0150(9) 0.0151(9) -0.0032(8) 0.0034(8) -0.0048(9)
C23 0.0142(11) 0.0211(10) 0.0233(10) -0.0074(8) 0.0033(8) -0.0011(8)
C24 0.0136(9) 0.0160(9) 0.0201(10) -0.0023(8) -0.0036(8) 0.0000(9)
C25 0.0201(11) 0.0218(11) 0.0227(10) -0.0019(9) -0.0011(9) 0.0010(9)
C26 0.0320(13) 0.0177(10) 0.0274(11) 0.0013(9) -0.0035(10) -0.0023(11)

loop_
_atom_type_symbol
_atom_type_description
_atom_type_scat_dispersion_real
_atom_type_scat_dispersion_imag
_atom_type_scat_source
C C 0.0033 0.0016 'International Tables Vol C Tables 4.2.6.8 and 6.1.1.4'
H H 0.0000 0.0000 'International Tables Vol C Tables 4.2.6.8 and 6.1.1.4'
Cl Cl 0.1484 0.1585 'International Tables Vol C Tables 4.2.6.8 and 6.1.1.4'
N N 0.0061 0.0033 'International Tables Vol C Tables 4.2.6.8 and 6.1.1.4'
O O 0.0106 0.0060 'International Tables Vol C Tables 4.2.6.8 and 6.1.1.4'

loop_
_exptl_crystal_face_index_h
_exptl_crystal_face_index_k
_exptl_crystal_face_index_l
_exptl_crystal_face_perp_dist
-1.00 0.00 0.00 0.2130
1.00 0.00 0.00 0.2020
0.00 -1.00 0.00 0.0330
0.00 0.00 1.00 0.0440
0.00 0.00 -1.00 0.0180
0.00 1.00 1.00 0.0110

loop_
_geom_angle_atom_site_label_1
_geom_angle_atom_site_label_2
_geom_angle_atom_site_label_3
_geom_angle
_geom_angle_site_symmetry_1
_geom_angle_site_symmetry_3
_geom_angle_publ_flag
C12 O3 H3 109.2(18) . . ?
C10 N1 C11 130.47(17) . . ?
C10 N1 H1 117.5(16) . . ?
C11 N1 H1 111.6(16) . . ?
C10 C1 C2 124.37(17) . . ?
C10 C1 Cl1 119.15(14) . . ?
C2 C1 Cl1 116.49(14) . . ?
O1 C2 C1 122.84(18) . . ?
O1 C2 C3 119.50(17) . . ?
C1 C2 C3 117.61(16) . . ?
C4 C3 C8 119.55(18) . . ?
C4 C3 C2 119.90(17) . . ?
C8 C3 C2 120.53(17) . . ?
C5 C4 C3 120.08(18) . . ?
C5 C4 H4 120.0 . . ?
C3 C4 H4 120.0 . . ?
C4 C5 C6 120.08(18) . . ?
C4 C5 H5 120.0 . . ?
C6 C5 H5 120.0 . . ?
C7 C6 C5 120.17(18) . . ?
C7 C6 H6 119.9 . . ?
C5 C6 H6 119.9 . . ?
C6 C7 C8 119.94(18) . . ?
C6 C7 H7 120.0 . . ?
C8 C7 H7 120.0 . . ?
C7 C8 C3 120.16(18) . . ?
C7 C8 C9 119.29(17) . . ?
C3 C8 C9 120.55(17) . . ?
O2 C9 C8 121.79(18) . . ?
O2 C9 C10 119.79(17) . . ?
C8 C9 C10 118.40(15) . . ?
N1 C10 C1 122.10(17) . . ?
N1 C10 C9 119.51(16) . . ?
C1 C10 C9 118.31(16) . . ?
N1 C11 C19 114.04(15) . . ?
N1 C11 C12 104.46(15) . . ?
C19 C11 C12 112.04(15) . . ?
N1 C11 H11 108.7 . . ?
C19 C11 H11 108.7 . . ?
C12 C11 H11 108.7 . . ?
O3 C12 C13 113.15(16) . . ?
O3 C12 C11 106.71(15) . . ?
C13 C12 C11 111.79(15) . . ?
O3 C12 H12 108.4 . . ?
C13 C12 H12 108.4 . . ?
C11 C12 H12 108.4 . . ?
C14 C13 C18 119.17(18) . . ?
C14 C13 C12 121.84(18) . . ?
C18 C13 C12 118.99(18) . . ?
C13 C14 C15 120.30(19) . . ?
C13 C14 H14 119.8 . . ?
C15 C14 H14 119.8 . . ?
C16 C15 C14 120.5(2) . . ?
C16 C15 H15 119.8 . . ?
C14 C15 H15 119.8 . . ?
C15 C16 C17 119.43(19) . . ?
C15 C16 H16 120.3 . . ?
C17 C16 H16 120.3 . . ?
C18 C17 C16 120.2(2) . . ?
C18 C17 H17 119.9 . . ?
C16 C17 H17 119.9 . . ?
C17 C18 C13 120.41(19) . . ?
C17 C18 H18 119.8 . . ?
C13 C18 H18 119.8 . . ?
C20 C19 C24 119.47(17) . . ?
C20 C19 C11 118.80(17) . . ?
C24 C19 C11 121.63(17) . . ?
C19 C20 C21 120.51(19) . . ?
C19 C20 H20 119.7 . . ?
C21 C20 H20 119.7 . . ?
C22 C21 C20 119.86(19) . . ?
C22 C21 H21 120.1 . . ?
C20 C21 H21 120.1 . . ?
C23 C22 C21 119.81(18) . . ?
C23 C22 H22 120.1 . . ?
C21 C22 H22 120.1 . . ?
C22 C23 C24 120.46(19) . . ?
C22 C23 H23 119.8 . . ?
C24 C23 H23 119.8 . . ?
C19 C24 C23 119.88(19) . . ?
C19 C24 H24 120.1 . . ?
C23 C24 H24 120.1 . . ?
N2 C25 C26 179.9(3) . . ?
C25 C26 H26A 109.5 . . ?
C25 C26 H26B 109.5 . . ?
H26A C26 H26B 109.5 . . ?
C25 C26 H26C 109.5 . . ?
H26A C26 H26C 109.5 . . ?
H26B C26 H26C 109.5 . . ?

loop_
_geom_bond_atom_site_label_1
_geom_bond_atom_site_label_2
_geom_bond_distance
_geom_bond_site_symmetry_2
_geom_bond_publ_flag
Cl1 C1 1.7353(19) . ?
O1 C2 1.241(2) . ?
O2 C9 1.218(2) . ?
O3 C12 1.424(2) . ?
O3 H3 0.82(3) . ?
N1 C10 1.342(3) . ?
N1 C11 1.477(2) . ?
N1 H1 0.85(3) . ?
N2 C25 1.140(3) . ?
C1 C10 1.377(3) . ?
C1 C2 1.441(3) . ?
C2 C3 1.486(3) . ?
C3 C4 1.394(3) . ?
C3 C8 1.401(3) . ?
C4 C5 1.391(3) . ?
C4 H4 0.9500 . ?
C5 C6 1.394(3) . ?
C5 H5 0.9500 . ?
C6 C7 1.386(3) . ?
C6 H6 0.9500 . ?
C7 C8 1.392(3) . ?
C7 H7 0.9500 . ?
C8 C9 1.479(3) . ?
C9 C10 1.507(3) . ?
C11 C19 1.524(2) . ?
C11 C12 1.554(3) . ?
C11 H11 1.0000 . ?
C12 C13 1.518(3) . ?
C12 H12 1.0000 . ?
C13 C14 1.385(3) . ?
C13 C18 1.394(3) . ?
C14 C15 1.396(3) . ?
C14 H14 0.9500 . ?
C15 C16 1.381(3) . ?
C15 H15 0.9500 . ?
C16 C17 1.391(3) . ?
C16 H16 0.9500 . ?
C17 C18 1.390(3) . ?
C17 H17 0.9500 . ?
C18 H18 0.9500 . ?
C19 C20 1.387(3) . ?
C19 C24 1.392(3) . ?
C20 C21 1.393(3) . ?
C20 H20 0.9500 . ?
C21 C22 1.389(3) . ?
C21 H21 0.9500 . ?
C22 C23 1.381(3) . ?
C22 H22 0.9500 . ?
C23 C24 1.395(3) . ?
C23 H23 0.9500 . ?
C24 H24 0.9500 . ?
C25 C26 1.462(3) . ?
C26 H26A 0.9800 . ?
C26 H26B 0.9800 . ?
C26 H26C 0.9800 . ?

loop_
_geom_hbond_atom_site_label_D
_geom_hbond_atom_site_label_H
_geom_hbond_atom_site_label_A
_geom_hbond_distance_DH
_geom_hbond_distance_HA
_geom_hbond_distance_DA
_geom_hbond_angle_DHA
_geom_hbond_site_symmetry_A
_geom_hbond_publ_flag
O3 H3 O1 0.82(3) 1.96(3) 2.7379(19) 160(2) 3_756 yes
N1 H1 Cl1 0.85(3) 2.54(2) 2.9600(17) 111.6(19) . yes
N1 H1 O3 0.85(3) 2.18(2) 2.649(2) 115(2) . yes

loop_
_geom_torsion_atom_site_label_1
_geom_torsion_atom_site_label_2
_geom_torsion_atom_site_label_3
_geom_torsion_atom_site_label_4
_geom_torsion
_geom_torsion_site_symmetry_1
_geom_torsion_site_symmetry_2
_geom_torsion_site_symmetry_3
_geom_torsion_site_symmetry_4
_geom_torsion_publ_flag
C10 C1 C2 O1 179.61(18) . . . . ?
Cl1 C1 C2 O1 -0.3(2) . . . . ?
C10 C1 C2 C3 -3.0(3) . . . . ?
Cl1 C1 C2 C3 177.11(13) . . . . ?
O1 C2 C3 C4 1.2(3) . . . . ?
C1 C2 C3 C4 -176.28(17) . . . . ?
O1 C2 C3 C8 179.79(17) . . . . ?
C1 C2 C3 C8 2.3(2) . . . . ?
C8 C3 C4 C5 -1.6(3) . . . . ?
C2 C3 C4 C5 176.94(17) . . . . ?
C3 C4 C5 C6 1.6(3) . . . . ?
C4 C5 C6 C7 -0.4(3) . . . . ?
C5 C6 C7 C8 -0.9(3) . . . . ?
C6 C7 C8 C3 0.9(3) . . . . ?
C6 C7 C8 C9 -179.02(17) . . . . ?
C4 C3 C8 C7 0.4(3) . . . . ?
C2 C3 C8 C7 -178.19(17) . . . . ?
C4 C3 C8 C9 -179.73(17) . . . . ?
C2 C3 C8 C9 1.7(3) . . . . ?
C7 C8 C9 O2 -6.8(3) . . . . ?
C3 C8 C9 O2 173.34(18) . . . . ?
C7 C8 C9 C10 174.85(16) . . . . ?
C3 C8 C9 C10 -5.1(3) . . . . ?
C11 N1 C10 C1 -164.90(19) . . . . ?
C11 N1 C10 C9 18.4(3) . . . . ?
C2 C1 C10 N1 -177.15(18) . . . . ?
Cl1 C1 C10 N1 2.8(3) . . . . ?
C2 C1 C10 C9 -0.4(3) . . . . ?
Cl1 C1 C10 C9 179.53(14) . . . . ?
O2 C9 C10 N1 2.8(3) . . . . ?
C8 C9 C10 N1 -178.77(17) . . . . ?
O2 C9 C10 C1 -174.03(18) . . . . ?
C8 C9 C10 C1 4.4(3) . . . . ?
C10 N1 C11 C19 -88.0(2) . . . . ?
C10 N1 C11 C12 149.4(2) . . . . ?
N1 C11 C12 O3 53.34(18) . . . . ?
C19 C11 C12 O3 -70.59(19) . . . . ?
N1 C11 C12 C13 177.53(16) . . . . ?
C19 C11 C12 C13 53.6(2) . . . . ?
O3 C12 C13 C14 19.1(2) . . . . ?
C11 C12 C13 C14 -101.4(2) . . . . ?
O3 C12 C13 C18 -162.25(16) . . . . ?
C11 C12 C13 C18 77.2(2) . . . . ?
C18 C13 C14 C15 0.7(3) . . . . ?
C12 C13 C14 C15 179.35(17) . . . . ?
C13 C14 C15 C16 -0.6(3) . . . . ?
C14 C15 C16 C17 0.1(3) . . . . ?
C15 C16 C17 C18 0.3(3) . . . . ?
C16 C17 C18 C13 -0.2(3) . . . . ?
C14 C13 C18 C17 -0.3(3) . . . . ?
C12 C13 C18 C17 -179.01(17) . . . . ?
N1 C11 C19 C20 142.90(18) . . . . ?
C12 C11 C19 C20 -98.7(2) . . . . ?
N1 C11 C19 C24 -40.9(2) . . . . ?
C12 C11 C19 C24 77.5(2) . . . . ?
C24 C19 C20 C21 -0.2(3) . . . . ?
C11 C19 C20 C21 176.12(17) . . . . ?
C19 C20 C21 C22 0.0(3) . . . . ?
C20 C21 C22 C23 0.3(3) . . . . ?
C21 C22 C23 C24 -0.4(3) . . . . ?
C20 C19 C24 C23 0.1(3) . . . . ?
C11 C19 C24 C23 -176.08(18) . . . . ?
C22 C23 C24 C19 0.2(3) . . . . ?
